data_7041812
loop_
_publ_author_name
'Rieb, Julia'
'Dominelli, Bruno'
'Mayer, David'
'Jandl, Christian'
'Drechsel, Jonas'
'Heydenreuter, Wolfgang'
'Sieber, Stephan A.'
'K\"uhn, Fritz E'

_publ_section_title
;
 Influence of wing-tip substituents and reaction conditions on the
 structure, properties and cytotoxicity of Ag(i)- and Au(i)-bis(NHC)
 complexes.
;
_journal_issue 8
_journal_name_full 'Dalton transactions (Cambridge, England : 2003)'
_journal_page_first 2722
_journal_page_last 2735
_journal_paper_doi 10.1039/c6dt04559f
_journal_volume 46
_journal_year 2017
_chemical_compound_source 'see text'
_chemical_formula_moiety 'C28 H44 Ag2 N8 O2, 2(F6 P), 2(C4 H10 O)'
_chemical_formula_sum 'C36 H64 Ag2 F12 N8 O4 P2'
_chemical_formula_weight 1178.63
_space_group_IT_number 14
_symmetry_cell_setting monoclinic
_symmetry_Int_Tables_number 14
_symmetry_space_group_name_Hall '-P 2ybc'
_symmetry_space_group_name_H-M 'P 1 21/c 1'
_atom_sites_solution_hydrogens geom
_audit_update_record
;
2016-12-01 deposited with the CCDC.
2017-01-23 downloaded from the CCDC.
;
_cell_angle_alpha 90
_cell_angle_beta 90.035(7)
_cell_angle_gamma 90
_cell_formula_units_Z 2
_cell_length_a 8.2134(11)
_cell_length_b 23.932(3)
_cell_length_c 12.3064(14)
_cell_measurement_reflns_used 9061
_cell_measurement_temperature 123
_cell_measurement_theta_max 28.1385
_cell_measurement_theta_min 2.4798
_cell_volume 2419.0(5)
_computing_cell_refinement 'SAINT (Bruker, 2012)'
_computing_data_collection 'APEX II Control Software (Bruker, 2013)'
_computing_data_reduction 'SAINT (Bruker, 2012)'
_computing_molecular_graphics 'PLATON (Spek, 2011)'
_computing_publication_material 'PLATON (Spek, 2011), enCIFer (Allen, 2004)'
_computing_structure_refinement 'SHELXL2014 (Sheldrick, 2014), SHELXLE (Huebschle, 2011)'
_computing_structure_solution 'SHELXS97 (Sheldrick, 1997)'
_diffrn_ambient_temperature 123
_diffrn_detector ' CCD plate '
_diffrn_detector_area_resol_mean 16
_diffrn_measured_fraction_theta_full 0.999
_diffrn_measured_fraction_theta_max 0.999
_diffrn_measurement_device ' \k-geometry diffractometer '
_diffrn_measurement_device_type ' Bruker APEX-II CCD '
_diffrn_measurement_method ' phi- and omega-rotation '
_diffrn_radiation_monochromator graphite
_diffrn_radiation_probe x-ray
_diffrn_radiation_source 'fine-focus sealed tube'
_diffrn_radiation_type MoK\a
_diffrn_radiation_wavelength 0.71073
_diffrn_reflns_av_R_equivalents 0.0561
_diffrn_reflns_av_sigmaI/netI 0.0246
_diffrn_reflns_limit_h_max 10
_diffrn_reflns_limit_h_min -10
_diffrn_reflns_limit_k_max 31
_diffrn_reflns_limit_k_min -31
_diffrn_reflns_limit_l_max 16
_diffrn_reflns_limit_l_min -16
_diffrn_reflns_number 82069
_diffrn_reflns_reduction_process
;
;
_diffrn_reflns_theta_full 25.24
_diffrn_reflns_theta_max 27.88
_diffrn_reflns_theta_min 3.01
_exptl_absorpt_coefficient_mu 0.967
_exptl_absorpt_correction_T_max 0.7457
_exptl_absorpt_correction_T_min 0.6970
_exptl_absorpt_correction_type multi-scan
_exptl_absorpt_process_details 'SADABS, Bruker, 2008b'
_exptl_crystal_colour colourless
_exptl_crystal_density_diffrn 1.618
_exptl_crystal_density_method 'Not Measured'
_exptl_crystal_description shard
_exptl_crystal_F_000 1200
_exptl_crystal_size_max 0.274
_exptl_crystal_size_mid 0.263
_exptl_crystal_size_min 0.137
_refine_diff_density_max 0.701
_refine_diff_density_min -0.554
_refine_diff_density_rms 0.069
_refine_ls_extinction_method none
_refine_ls_goodness_of_fit_ref 1.043
_refine_ls_hydrogen_treatment mixed
_refine_ls_matrix_type full
_refine_ls_number_parameters 344
_refine_ls_number_reflns 5754
_refine_ls_number_restraints 181
_refine_ls_restrained_S_all 1.067
_refine_ls_R_factor_all 0.0311
_refine_ls_R_factor_gt 0.0244
_refine_ls_shift/su_max 0.001
_refine_ls_shift/su_mean 0.000
_refine_ls_structure_factor_coef Fsqd
_refine_ls_weighting_details 'W=1/[\S^2^(FO^2^)+(0.0199P)^2^+2.0000P] WHERE P=(FO^2^+2FC^2^)/3'
_refine_ls_weighting_scheme calc
_refine_ls_wR_factor_gt 0.0531
_refine_ls_wR_factor_ref 0.0559
_reflns_number_gt 4961
_reflns_number_total 5754
_reflns_threshold_expression i>2\s(i)
_cod_data_source_file c6dt04559f2.cif
_cod_data_source_block Ag2_LiPr_2_PF6_2
_cod_depositor_comments 'Adding full bibliography for 7041805--7041812.cif.'
_cod_original_sg_symbol_H-M 'P 21/c'
_cod_database_code 7041812
_shelxl_version_number 2014/6

loop_
_symmetry_equiv_pos_site_id
_symmetry_equiv_pos_as_xyz
1 x,y,z
2 -x,1/2+y,1/2-z
3 -x,-y,-z
4 x,1/2-y,1/2+z

loop_
_atom_site_aniso_label
_atom_site_aniso_U_11
_atom_site_aniso_U_22
_atom_site_aniso_U_33
_atom_site_aniso_U_23
_atom_site_aniso_U_13
_atom_site_aniso_U_12
Ag1 0.0195(1) 0.0160(1) 0.0157(1) 0.0043(1) 0.0039(1) 0.0014(1)
P1 0.0240(3) 0.0175(2) 0.0164(2) 0.0002(2) 0.0014(2) -0.0008(2)
O1 0.0195(8) 0.0345(9) 0.0506(10) 0.0130(7) -0.0045(7) -0.0006(7)
N1 0.0177(8) 0.0212(8) 0.0166(8) 0.0005(6) 0.0020(6) 0.0001(7)
F1 0.0316(7) 0.0286(7) 0.0369(7) -0.0087(5) 0.0011(6) 0.0076(6)
N2 0.0177(8) 0.0152(7) 0.0150(7) 0.0023(6) 0.0021(6) -0.0012(6)
F2 0.0312(7) 0.0228(6) 0.0400(7) 0.0021(5) 0.0045(6) 0.0067(5)
F3 0.0313(7) 0.0270(6) 0.0321(7) -0.0005(5) -0.0041(5) -0.0084(5)
N3 0.0203(9) 0.0139(7) 0.0172(8) 0.0035(6) 0.0022(6) 0.0000(6)
N4 0.0250(9) 0.0153(7) 0.0163(8) 0.0029(6) 0.0022(6) 0.0004(7)
F4 0.0443(8) 0.0363(7) 0.0165(6) 0.0031(5) 0.0007(5) -0.0102(6)
F5 0.0309(7) 0.0284(6) 0.0215(6) -0.0040(5) 0.0014(5) -0.0077(5)
F6 0.0413(8) 0.0276(6) 0.0181(6) 0.0052(5) 0.0036(5) -0.0028(6)
C1 0.0240(11) 0.0322(11) 0.0264(11) 0.0006(9) -0.0014(9) 0.0035(9)
C2 0.0174(10) 0.0256(10) 0.0229(10) -0.0012(8) 0.0030(8) 0.0051(8)
C3 0.0294(12) 0.0242(11) 0.0405(13) -0.0028(9) -0.0002(10) 0.0065(9)
C4 0.0191(10) 0.0143(8) 0.0155(9) 0.0001(7) 0.0005(7) -0.0012(7)
C5 0.0229(11) 0.0255(10) 0.0167(9) 0.0012(7) 0.0048(8) -0.0046(8)
C6 0.0245(11) 0.0232(10) 0.0150(9) 0.0055(7) 0.0033(8) -0.0032(8)
C7 0.0170(9) 0.0153(9) 0.0197(9) 0.0023(7) 0.0015(7) -0.0007(7)
C8 0.0171(10) 0.0169(9) 0.0187(9) 0.0035(7) 0.0024(7) 0.0029(7)
C9 0.0325(12) 0.0177(9) 0.0186(9) 0.0062(7) 0.0036(8) -0.0016(8)
C10 0.0361(13) 0.0155(9) 0.0224(10) 0.0051(7) 0.0051(9) -0.0023(8)
C11 0.0359(12) 0.0193(9) 0.0164(9) -0.0005(7) 0.0036(8) -0.0007(9)
C12 0.0392(14) 0.0278(11) 0.0251(11) 0.0006(9) -0.0038(10) -0.0017(10)
C13 0.0375(14) 0.0248(11) 0.0331(12) -0.0037(9) 0.0098(10) 0.0019(9)
C14 0.0228(11) 0.0216(10) 0.0264(10) 0.0031(8) -0.0050(8) -0.0003(8)
O2 0.0293(18) 0.0467(15) 0.0284(15) -0.0109(12) -0.0089(13) 0.0124(16)
O2A 0.041(2) 0.049(2) 0.031(2) -0.0064(18) -0.0045(19) 0.013(2)
C15 0.0289(17) 0.039(2) 0.032(2) 0.000(2) -0.0038(18) 0.0044(15)
C16 0.032(3) 0.051(4) 0.029(2) 0.000(2) 0.001(2) 0.009(2)
C17 0.036(2) 0.069(2) 0.0402(19) -0.0162(17) -0.0038(17) 0.0162(19)
C18 0.083(5) 0.133(5) 0.047(3) -0.026(3) -0.009(3) 0.033(4)
C15A 0.031(2) 0.047(2) 0.033(2) -0.005(2) -0.002(2) 0.008(2)
C16A 0.030(5) 0.042(5) 0.034(4) 0.004(3) -0.008(3) 0.003(3)
C17A 0.053(3) 0.076(3) 0.041(3) -0.007(2) -0.003(2) 0.020(3)
C18A 0.060(5) 0.090(5) 0.050(4) -0.010(4) 0.006(4) 0.013(4)

loop_
_atom_site_label
_atom_site_type_symbol
_atom_site_thermal_displace_type
_atom_site_fract_x
_atom_site_fract_y
_atom_site_fract_z
_atom_site_occupancy
_atom_site_U_iso_or_equiv
_atom_site_calc_flag
_atom_site_refinement_flags
_atom_site_disorder_assembly
_atom_site_disorder_group
Ag1 Ag Uani 0.61429(2) 0.44617(2) 0.94541(2) 1.000 0.0170(1) d . . .
P1 P Uani 0.60226(7) 0.87004(2) 0.87347(4) 1.000 0.0193(1) d . . .
O1 O Uani 0.19408(18) 0.55437(7) 0.70315(14) 1.000 0.0349(5) d . . .
N1 N Uani 0.8457(2) 0.47551(7) 0.75316(12) 1.000 0.0185(5) d . . .
F1 F Uani 0.73407(16) 0.82172(5) 0.85371(10) 1.000 0.0324(4) d . . .
N2 N Uani 0.62701(19) 0.52344(6) 0.74363(12) 1.000 0.0160(4) d . . .
F2 F Uani 0.47038(16) 0.91750(5) 0.89497(10) 1.000 0.0313(4) d . . .
F3 F Uani 0.46280(15) 0.82849(5) 0.83166(10) 1.000 0.0301(4) d . . .
N3 N Uani 0.4794(2) 0.59964(6) 0.82210(12) 1.000 0.0171(5) d . . .
N4 N Uani 0.4997(2) 0.66149(6) 0.94715(12) 1.000 0.0189(5) d . . .
F4 F Uani 0.62924(17) 0.89259(5) 0.75255(9) 1.000 0.0324(4) d . . .
F5 F Uani 0.74335(15) 0.91105(5) 0.91624(9) 1.000 0.0269(4) d . . .
F6 F Uani 0.57702(16) 0.84790(5) 0.99633(9) 1.000 0.0290(4) d . . .
C1 C Uani 1.0638(3) 0.45566(9) 0.88627(17) 1.000 0.0275(6) d . . .
C2 C Uani 0.9752(2) 0.43541(8) 0.78565(16) 1.000 0.0220(6) d . . .
C3 C Uani 0.9067(3) 0.37698(9) 0.80002(19) 1.000 0.0314(7) d . . .
C4 C Uani 0.7062(2) 0.48552(7) 0.80678(14) 1.000 0.0163(5) d . . .
C5 C Uani 0.8540(3) 0.50676(8) 0.65835(15) 1.000 0.0217(6) d . . .
C6 C Uani 0.7170(2) 0.53668(8) 0.65198(15) 1.000 0.0209(6) d . . .
C7 C Uani 0.4663(2) 0.54507(7) 0.76910(15) 1.000 0.0173(5) d . . .
C8 C Uani 0.4660(2) 0.60687(8) 0.93113(15) 1.000 0.0176(5) d . . .
C9 C Uani 0.5210(3) 0.64929(8) 0.77110(16) 1.000 0.0229(6) d . . .
C10 C Uani 0.5332(3) 0.68816(8) 0.84966(16) 1.000 0.0247(6) d . . .
C11 C Uani 0.5009(3) 0.68893(8) 1.05515(15) 1.000 0.0239(6) d . . .
C12 C Uani 0.6677(3) 0.71357(9) 1.07767(18) 1.000 0.0307(7) d . . .
C13 C Uani 0.3655(3) 0.73191(9) 1.06205(18) 1.000 0.0318(7) d . . .
C14 C Uani 0.3559(3) 0.54633(8) 0.66933(17) 1.000 0.0236(6) d . . .
O2 O Uani 0.0686(5) 0.6606(2) 0.6828(3) 0.611(8) 0.0348(9) d DUP A 1
O2A O Uani 0.1137(9) 0.6652(4) 0.6962(5) 0.389(8) 0.0403(12) d DUP A 2
C15 C Uani 0.0055(8) 0.6750(3) 0.5795(4) 0.611(8) 0.0333(11) d DUP A 1
C16 C Uani 0.0976(12) 0.6439(4) 0.4930(5) 0.611(8) 0.0373(18) d DUP A 1
C17 C Uani -0.0109(7) 0.6887(2) 0.7707(4) 0.611(8) 0.0484(11) d DUP A 1
C18 C Uani 0.0478(11) 0.6683(4) 0.8765(4) 0.611(8) 0.088(3) d DUP A 1
C15A C Uani 0.0087(13) 0.6802(5) 0.6100(7) 0.389(8) 0.0370(12) d DUP A 2
C16A C Uani 0.0690(18) 0.6541(6) 0.5065(7) 0.389(8) 0.035(3) d DUP A 2
C17A C Uani 0.0642(13) 0.6889(3) 0.7989(6) 0.389(8) 0.0567(17) d DUP A 2
C18A C Uani -0.0086(15) 0.6446(4) 0.8672(8) 0.389(8) 0.067(3) d DUP A 2
H1 H Uiso 0.1734(8) 0.5863(12) 0.70200(14) 1.000 0.0520 c RU . .
H1A H Uiso 1.15720 0.43130 0.90070 1.000 0.0410 c RU . .
H1B H Uiso 0.98950 0.45480 0.94850 1.000 0.0410 c RU . .
H1C H Uiso 1.10200 0.49400 0.87460 1.000 0.0410 c RU . .
H2 H Uiso 1.05630 0.43390 0.72520 1.000 0.0260 c RU . .
H3A H Uiso 0.83340 0.36830 0.73940 1.000 0.0470 c RU . .
H3B H Uiso 0.84620 0.37500 0.86850 1.000 0.0470 c RU . .
H3C H Uiso 0.99620 0.34990 0.80140 1.000 0.0470 c RU . .
H5 H Uiso 0.94090 0.50690 0.60740 1.000 0.0260 c RU . .
H6 H Uiso 0.68720 0.56200 0.59590 1.000 0.0250 c RU . .
H7 H Uiso 0.41580 0.51890 0.82260 1.000 0.0210 c RU . .
H9 H Uiso 0.53760 0.65480 0.69550 1.000 0.0280 c RU . .
H10 H Uiso 0.55970 0.72650 0.84020 1.000 0.0300 c RU . .
H11 H Uiso 0.47940 0.65960 1.11120 1.000 0.0290 c RU . .
H12A H Uiso 0.75050 0.68430 1.07100 1.000 0.0460 c RU . .
H12B H Uiso 0.67010 0.72900 1.15140 1.000 0.0460 c RU . .
H12C H Uiso 0.69020 0.74340 1.02510 1.000 0.0460 c RU . .
H13A H Uiso 0.38470 0.76150 1.00850 1.000 0.0480 c RU . .
H13B H Uiso 0.36350 0.74820 1.13510 1.000 0.0480 c RU . .
H13C H Uiso 0.26080 0.71380 1.04700 1.000 0.0480 c RU . .
H14A H Uiso 0.38930 0.57710 0.62040 1.000 0.0280 c RU . .
H14B H Uiso 0.36530 0.51070 0.62900 1.000 0.0280 c RU . .
H15A H Uiso 0.01630 0.71580 0.56770 0.611(8) 0.0400 c RUP A 1
H15B H Uiso -0.11150 0.66520 0.57580 0.611(8) 0.0400 c RUP A 1
H16A H Uiso 0.05100 0.65250 0.42160 0.611(8) 0.0560 c RUP A 1
H16B H Uiso 0.08960 0.60360 0.50640 0.611(8) 0.0560 c RUP A 1
H16C H Uiso 0.21230 0.65520 0.49450 0.611(8) 0.0560 c RUP A 1
H17A H Uiso -0.12980 0.68260 0.76540 0.611(8) 0.0580 c RUP A 1
H17B H Uiso 0.00970 0.72940 0.76510 0.611(8) 0.0580 c RUP A 1
H18A H Uiso 0.16710 0.66790 0.87670 0.611(8) 0.1320 c RUP A 1
H18B H Uiso 0.00680 0.63040 0.88890 0.611(8) 0.1320 c RUP A 1
H18C H Uiso 0.00850 0.69310 0.93420 0.611(8) 0.1320 c RUP A 1
H15C H Uiso 0.00610 0.72140 0.60220 0.389(8) 0.0440 c RUP A 2
H15D H Uiso -0.10320 0.66710 0.62560 0.389(8) 0.0440 c RUP A 2
H16D H Uiso 0.00860 0.66950 0.44470 0.389(8) 0.0530 c RUP A 2
H16E H Uiso 0.05240 0.61350 0.50960 0.389(8) 0.0530 c RUP A 2
H16F H Uiso 0.18520 0.66210 0.49770 0.389(8) 0.0530 c RUP A 2
H17C H Uiso -0.01640 0.71900 0.78640 0.389(8) 0.0680 c RUP A 2
H17D H Uiso 0.15970 0.70530 0.83630 0.389(8) 0.0680 c RUP A 2
H18D H Uiso -0.10510 0.62940 0.83080 0.389(8) 0.1000 c RUP A 2
H18E H Uiso -0.04010 0.66030 0.93770 0.389(8) 0.1000 c RUP A 2
H18F H Uiso 0.07120 0.61470 0.87840 0.389(8) 0.1000 c RUP A 2

loop_
_atom_type_symbol
_atom_type_description
_atom_type_scat_dispersion_real
_atom_type_scat_dispersion_imag
_atom_type_scat_source
C C 0.0033 0.0016 ' International Tables Vol C Tables 4.2.6.8 and 6.1.1.4'
H H 0.0000 0.0000 ' International Tables Vol C Tables 4.2.6.8 and 6.1.1.4'
Ag Ag -0.8971 1.1015 ' International Tables Vol C Tables 4.2.6.8 and 6.1.1.4'
F F 0.0171 0.0103 ' International Tables Vol C Tables 4.2.6.8 and 6.1.1.4'
N N 0.0061 0.0033 ' International Tables Vol C Tables 4.2.6.8 and 6.1.1.4'
O O 0.0106 0.0060 ' International Tables Vol C Tables 4.2.6.8 and 6.1.1.4'
P P 0.1023 0.0942 ' International Tables Vol C Tables 4.2.6.8 and 6.1.1.4'

loop_
_geom_angle_atom_site_label_1
_geom_angle_atom_site_label_2
_geom_angle_atom_site_label_3
_geom_angle
_geom_angle_site_symmetry_1
_geom_angle_site_symmetry_3
_geom_angle_publ_flag
C4 Ag1 C8 169.31(7) . 3_667 yes
F5 P1 F6 89.24(7) . . yes
F1 P1 F2 179.01(7) . . yes
F1 P1 F3 89.22(7) . . yes
F1 P1 F4 90.48(7) . . yes
F1 P1 F5 90.19(7) . . yes
F1 P1 F6 89.57(7) . . yes
F2 P1 F3 90.56(7) . . yes
F2 P1 F4 90.49(7) . . yes
F2 P1 F5 90.02(7) . . yes
F2 P1 F6 89.47(7) . . yes
F3 P1 F4 90.58(7) . . yes
F3 P1 F5 179.24(7) . . yes
F3 P1 F6 90.28(7) . . yes
F4 P1 F5 89.91(7) . . yes
F4 P1 F6 179.14(7) . . yes
C2 N1 C4 126.36(15) . . yes
C2 N1 C5 122.57(16) . . yes
C4 N1 C5 111.04(17) . . yes
C14 O1 H1 109.5(6) . . no
C4 N2 C7 123.29(15) . . yes
C6 N2 C7 125.42(15) . . yes
C4 N2 C6 111.26(15) . . yes
C7 N3 C8 123.25(15) . . yes
C8 N3 C9 111.00(15) . . yes
C7 N3 C9 125.52(15) . . yes
C8 N4 C10 111.10(15) . . yes
C10 N4 C11 124.79(15) . . yes
C8 N4 C11 124.11(15) . . yes
N1 C2 C1 110.88(16) . . yes
N1 C2 C3 111.15(15) . . yes
C1 C2 C3 112.17(17) . . no
Ag1 C4 N1 128.96(13) . . yes
N1 C4 N2 104.24(15) . . yes
Ag1 C4 N2 126.45(12) . . yes
N1 C5 C6 107.24(18) . . yes
N2 C6 C5 106.22(16) . . yes
N2 C7 C14 111.90(16) . . yes
N2 C7 N3 110.34(14) . . yes
N3 C7 C14 112.60(14) . . yes
Ag1 C8 N3 131.91(14) 3_667 . yes
N3 C8 N4 104.53(15) . . yes
Ag1 C8 N4 123.18(13) 3_667 . yes
N3 C9 C10 106.59(17) . . yes
N4 C10 C9 106.78(17) . . yes
C12 C11 C13 112.84(17) . . no
N4 C11 C12 109.97(18) . . yes
N4 C11 C13 110.24(17) . . yes
O1 C14 C7 109.01(17) . . yes
C2 C1 H1A 109.00 . . no
C2 C1 H1B 109.00 . . no
C2 C1 H1C 109.00 . . no
H1A C1 H1B 110.00 . . no
H1A C1 H1C 109.00 . . no
H1B C1 H1C 109.00 . . no
N1 C2 H2 107.00 . . no
C1 C2 H2 107.00 . . no
C3 C2 H2 107.00 . . no
C2 C3 H3A 110.00 . . no
C2 C3 H3B 109.00 . . no
C2 C3 H3C 109.00 . . no
H3A C3 H3B 109.00 . . no
H3A C3 H3C 109.00 . . no
H3B C3 H3C 110.00 . . no
N1 C5 H5 126.00 . . no
C6 C5 H5 126.00 . . no
N2 C6 H6 127.00 . . no
C5 C6 H6 127.00 . . no
C14 C7 H7 107.00 . . no
N2 C7 H7 107.00 . . no
N3 C7 H7 107.00 . . no
N3 C9 H9 127.00 . . no
C10 C9 H9 127.00 . . no
N4 C10 H10 127.00 . . no
C9 C10 H10 127.00 . . no
C13 C11 H11 108.00 . . no
N4 C11 H11 108.00 . . no
C12 C11 H11 108.00 . . no
C11 C12 H12B 109.00 . . no
C11 C12 H12A 109.00 . . no
C11 C12 H12C 109.00 . . no
H12A C12 H12B 109.00 . . no
H12A C12 H12C 110.00 . . no
H12B C12 H12C 109.00 . . no
C11 C13 H13A 110.00 . . no
C11 C13 H13B 109.00 . . no
C11 C13 H13C 109.00 . . no
H13A C13 H13B 109.00 . . no
H13A C13 H13C 109.00 . . no
H13B C13 H13C 110.00 . . no
O1 C14 H14A 110.00 . . no
O1 C14 H14B 110.00 . . no
C7 C14 H14A 110.00 . . no
C7 C14 H14B 110.00 . . no
H14A C14 H14B 108.00 . . no
C15 O2 C17 113.4(4) . . yes
C15A O2A C17A 112.7(8) . . yes
O2 C15 C16 109.4(6) . . yes
O2 C17 C18 111.3(5) . . yes
O2 C15 H15B 110.00 . . no
C16 C15 H15A 110.00 . . no
C16 C15 H15B 110.00 . . no
H15A C15 H15B 108.00 . . no
O2 C15 H15A 110.00 . . no
C15 C16 H16A 110.00 . . no
C15 C16 H16B 110.00 . . no
H16A C16 H16B 109.00 . . no
H16A C16 H16C 109.00 . . no
H16B C16 H16C 109.00 . . no
C15 C16 H16C 110.00 . . no
O2 C17 H17A 109.00 . . no
C18 C17 H17A 109.00 . . no
C18 C17 H17B 109.00 . . no
O2 C17 H17B 109.00 . . no
H17A C17 H17B 108.00 . . no
C17 C18 H18B 109.00 . . no
C17 C18 H18C 109.00 . . no
C17 C18 H18A 109.00 . . no
H18A C18 H18C 109.00 . . no
H18B C18 H18C 110.00 . . no
H18A C18 H18B 110.00 . . no
O2A C15A C16A 109.2(9) . . yes
O2A C17A C18A 109.3(7) . . yes
O2A C15A H15C 110.00 . . no
O2A C15A H15D 110.00 . . no
C16A C15A H15C 110.00 . . no
C16A C15A H15D 110.00 . . no
H15C C15A H15D 108.00 . . no
C15A C16A H16D 110.00 . . no
C15A C16A H16E 109.00 . . no
C15A C16A H16F 110.00 . . no
H16D C16A H16E 109.00 . . no
H16D C16A H16F 109.00 . . no
H16E C16A H16F 109.00 . . no
O2A C17A H17C 110.00 . . no
O2A C17A H17D 110.00 . . no
C18A C17A H17C 110.00 . . no
C18A C17A H17D 110.00 . . no
H17C C17A H17D 108.00 . . no
C17A C18A H18D 109.00 . . no
C17A C18A H18E 110.00 . . no
C17A C18A H18F 109.00 . . no
H18D C18A H18E 109.00 . . no
H18D C18A H18F 110.00 . . no
H18E C18A H18F 109.00 . . no

loop_
_geom_bond_atom_site_label_1
_geom_bond_atom_site_label_2
_geom_bond_distance
_geom_bond_site_symmetry_2
_geom_bond_publ_flag
Ag1 C4 2.0902(18) . yes
Ag1 C8 2.0871(19) 3_667 yes
P1 F5 1.6070(13) . yes
P1 F6 1.6156(12) . yes
P1 F2 1.5918(14) . yes
P1 F3 1.6015(13) . yes
P1 F1 1.6027(14) . yes
P1 F4 1.5985(12) . yes
O1 C14 1.406(3) . yes
N1 C5 1.388(2) . yes
N1 C4 1.344(2) . yes
N1 C2 1.487(2) . yes
O1 H1 0.78(3) . no
N2 C7 1.452(2) . yes
N2 C4 1.360(2) . yes
N2 C6 1.386(2) . yes
N3 C9 1.387(2) . yes
N3 C8 1.357(2) . yes
N3 C7 1.464(2) . yes
N4 C8 1.351(2) . yes
N4 C11 1.483(2) . yes
N4 C10 1.387(2) . yes
C1 C2 1.516(3) . no
C2 C3 1.518(3) . no
C5 C6 1.336(3) . no
C7 C14 1.526(3) . no
C9 C10 1.345(3) . no
C11 C13 1.517(3) . no
C11 C12 1.517(3) . no
C1 H1B 0.9800 . no
C1 H1A 0.9800 . no
C1 H1C 0.9800 . no
C2 H2 1.0000 . no
C3 H3B 0.9800 . no
C3 H3A 0.9800 . no
C3 H3C 0.9800 . no
C5 H5 0.9500 . no
C6 H6 0.9500 . no
C7 H7 1.0000 . no
C9 H9 0.9500 . no
C10 H10 0.9500 . no
C11 H11 1.0000 . no
C12 H12A 0.9800 . no
C12 H12B 0.9800 . no
C12 H12C 0.9800 . no
C13 H13A 0.9800 . no
C13 H13B 0.9800 . no
C13 H13C 0.9800 . no
C14 H14B 0.9900 . no
C14 H14A 0.9900 . no
O2 C15 1.415(7) . yes
O2 C17 1.432(6) . yes
O2A C17A 1.444(10) . yes
O2A C15A 1.413(12) . yes
C15 C16 1.503(10) . no
C17 C18 1.472(8) . no
C15 H15A 0.9900 . no
C15 H15B 0.9900 . no
C16 H16A 0.9800 . no
C16 H16C 0.9800 . no
C16 H16B 0.9800 . no
C17 H17B 0.9900 . no
C17 H17A 0.9900 . no
C18 H18C 0.9800 . no
C18 H18A 0.9800 . no
C18 H18B 0.9800 . no
C15A C16A 1.503(14) . no
C17A C18A 1.479(13) . no
C15A H15C 0.9900 . no
C15A H15D 0.9900 . no
C16A H16D 0.9800 . no
C16A H16E 0.9800 . no
C16A H16F 0.9800 . no
C17A H17C 0.9900 . no
C17A H17D 0.9900 . no
C18A H18D 0.9800 . no
C18A H18E 0.9800 . no
C18A H18F 0.9800 . no

loop_
_geom_hbond_atom_site_label_D
_geom_hbond_atom_site_label_H
_geom_hbond_atom_site_label_A
_geom_hbond_distance_DH
_geom_hbond_distance_HA
_geom_hbond_distance_DA
_geom_hbond_angle_DHA
_geom_hbond_publ_flag
O1 H1 O2 0.78(3) 1.99(3) 2.755(5) 165.5(10) yes

loop_
_geom_torsion_atom_site_label_1
_geom_torsion_atom_site_label_2
_geom_torsion_atom_site_label_3
_geom_torsion_atom_site_label_4
_geom_torsion
_geom_torsion_site_symmetry_4
_geom_torsion_publ_flag
C4 N1 C2 C1 -69.8(2) . no
C4 N1 C2 C3 55.7(2) . no
C5 N1 C2 C1 112.3(2) . no
C5 N1 C2 C3 -122.2(2) . no
C2 N1 C4 Ag1 -4.4(3) . no
C2 N1 C4 N2 -177.89(16) . no
C5 N1 C4 Ag1 173.70(13) . no
C5 N1 C4 N2 0.2(2) . no
C2 N1 C5 C6 177.86(17) . no
C4 N1 C5 C6 -0.3(2) . no
C6 N2 C4 Ag1 -173.73(13) . no
C6 N2 C4 N1 -0.04(18) . no
C7 N2 C4 Ag1 4.3(2) . no
C7 N2 C4 N1 177.98(15) . no
C4 N2 C6 C5 -0.2(2) . no
C7 N2 C6 C5 -178.13(16) . no
C4 N2 C7 N3 98.43(18) . no
C4 N2 C7 C14 -135.35(17) . no
C6 N2 C7 N3 -83.9(2) . no
C6 N2 C7 C14 42.4(2) . no
C8 N3 C7 N2 -100.47(19) . no
C8 N3 C7 C14 133.71(18) . no
C9 N3 C7 N2 73.4(2) . no
C9 N3 C7 C14 -52.5(2) . no
C7 N3 C8 N4 174.63(16) . no
C7 N3 C8 Ag1 -12.5(3) 3_667 no
C9 N3 C8 N4 0.0(2) . no
C9 N3 C8 Ag1 172.84(15) 3_667 no
C7 N3 C9 C10 -174.68(18) . no
C8 N3 C9 C10 -0.2(3) . no
C10 N4 C8 N3 0.2(2) . no
C10 N4 C8 Ag1 -173.44(14) 3_667 no
C11 N4 C8 N3 -179.64(18) . no
C11 N4 C8 Ag1 6.7(3) 3_667 no
C8 N4 C10 C9 -0.3(3) . no
C11 N4 C10 C9 179.5(2) . no
C8 N4 C11 C12 120.62(19) . no
C8 N4 C11 C13 -114.3(2) . no
C10 N4 C11 C12 -59.2(3) . no
C10 N4 C11 C13 65.9(3) . no
N1 C5 C6 N2 0.3(2) . no
N2 C7 C14 O1 165.82(15) . no
N3 C7 C14 O1 -69.20(19) . no
N3 C9 C10 N4 0.3(3) . no
C17 O2 C15 C16 179.5(6) . no
C15 O2 C17 C18 174.4(6) . no
